data_9001012
loop_
_publ_author_name
'Sinclair, W.'
'Eggleton, R. A.'
'McLaughlin, G. M.'

_publ_section_title
;
 Structure refinement of calzirtite from Jacupiranga, Brazil
;
_journal_name_full 'American Mineralogist'
_journal_page_first 815
_journal_page_last 818
_journal_volume 71
_journal_year 1986
_chemical_formula_sum 'Ca Fe0.1 Nb0.15 O8 Ti0.75 Zr2.5'
_chemical_name_mineral Calzirtite
_space_group_IT_number 142
_symmetry_space_group_name_Hall 'I 4bw 2aw -1bw'
_symmetry_space_group_name_H-M 'I 41/a c d :1'
_cell_angle_alpha 90
_cell_angle_beta 90
_cell_angle_gamma 90
_cell_length_a 15.094
_cell_length_b 15.094
_cell_length_c 10.043
_cell_formula_units_Z 16
_cell_volume 2288.085
_database_code_amcsd 0001034
_exptl_crystal_density_diffrn 5.243
_cod_original_sg_symbol_H-M 'I 41/a c d'
_cod_original_formula_sum 'Zr2.5 (Ti.75 Fe.1 Nb.15) Ca O8'
_cod_database_code 9001012

loop_
_space_group_symop_operation_xyz
x,y,z
1/2+x,1/2+y,1/2+z
-y,1/2-x,3/4+z
1/2-y,-x,1/4+z
1/2+y,1/2+x,-z
+y,+x,1/2-z
1/2+y,1/2-x,1/2-z
+y,-x,-z
-y,1/2+x,1/4+z
1/2-y,+x,3/4+z
1/2+x,1/2-y,z
+x,-y,1/2+z
1/2-x,y,1/4-z
-x,1/2+y,3/4-z
1/2+x,y,3/4-z
+x,1/2+y,1/4-z
1/2-x,1/2-y,1/2+z
-x,-y,+z
1/2+y,x,1/4+z
+y,1/2+x,3/4+z
-y,-x,1/2-z
1/2-y,1/2-x,-z
-y,x,-z
1/2-y,1/2+x,1/2-z
1/2+y,-x,3/4+z
+y,1/2-x,1/4+z
-x,y,1/2+z
1/2-x,1/2+y,+z
x,1/2-y,3/4-z
1/2+x,-y,1/4-z
-x,1/2-y,1/4-z
1/2-x,-y,3/4-z

loop_
_atom_site_aniso_label
_atom_site_aniso_U_11
_atom_site_aniso_U_22
_atom_site_aniso_U_33
_atom_site_aniso_U_12
_atom_site_aniso_U_13
_atom_site_aniso_U_23
Zr1 0.01400 0.01400 0.00730 -0.00640 0.00110 -0.00110
Ti2 0.00650 0.00650 0.00600 0.00010 -0.00060 0.00060
Fe2 0.00650 0.00650 0.00600 0.00010 -0.00060 0.00060
Nb2 0.00650 0.00650 0.00600 0.00010 -0.00060 0.00060
Ca3 0.00690 0.00690 0.00740 0.00010 -0.00070 0.00070
Zr4 0.00470 0.00410 0.00510 0.00020 0.00100 -0.00010
O1 0.00800 0.01400 0.01100 0.00000 0.00000 -0.00300
O2 0.00800 0.00800 0.00600 0.00000 0.00000 0.00000
O3 0.01700 0.00900 0.01000 -0.00600 0.00100 0.00000
O4 0.01400 0.01100 0.01100 -0.00200 0.00000 0.00000
O5 0.01700 0.00800 0.00700 -0.00200 -0.00100 0.00000

loop_
_atom_site_label
_atom_site_fract_x
_atom_site_fract_y
_atom_site_fract_z
_atom_site_occupancy
Zr1 0.01264 0.01264 0.25000 0.50000
Ti2 0.16809 0.16809 0.25000 0.75000
Fe2 0.16809 0.16809 0.25000 0.10000
Nb2 0.16809 0.16809 0.25000 0.15000
Ca3 0.33281 0.33281 0.25000 1.00000
Zr4 0.16152 0.01780 0.48578 1.00000
O1 0.25000 0.21300 0.12500 1.00000
O2 0.25000 0.43030 0.12500 1.00000
O3 0.24330 0.07760 0.33090 1.00000
O4 0.11350 0.08270 0.12360 1.00000
O5 0.06550 0.07950 0.61930 1.00000

loop_
_cod_related_entry_id
_cod_related_entry_database
_cod_related_entry_code
1 AMCSD 0001034
